data_4085282
loop_
_publ_author_name
'Lissel, Franziska'
'Blacque, Olivier'
'Venkatesan, Koushik'
'Berke, Heinz'

_publ_section_title
;
 Structural and Electronic Variations of sp/sp2Carbon-Based Bridges in Di-
 and Trinuclear Redox-Active Iron Complexes Bearing Fe(diphosphine)2X (X =
 I, NCS) Moieties
;
_journal_issue 2
_journal_name_full Organometallics
_journal_page_first 408
_journal_paper_doi 10.1021/om500602m
_journal_volume 34
_journal_year 2015
_chemical_formula_moiety 'C72 H147 Fe3 I3 P12, 0.5(C6 H6)'
_chemical_formula_sum 'C75 H150 Fe3 I3 P12'
_chemical_formula_weight 1971.83
_chemical_name_systematic (\m^3^-1,3,5-Benzenetriethynyl)-hexakis(ethane-1,2-diylbis(diethylphosphine))-triiodo-triiron
_space_group_crystal_system monoclinic
_space_group_IT_number 14
_space_group_name_Hall '-P 2ybc'
_space_group_name_H-M_alt 'P 1 21/c 1'
_symmetry_space_group_name_Hall '-P 2ybc'
_symmetry_space_group_name_H-M 'P 1 21/c 1'
_atom_sites_solution_hydrogens geom
_atom_sites_solution_primary direct
_cell_angle_alpha 90
_cell_angle_beta 101.221(4)
_cell_angle_gamma 90
_cell_formula_units_Z 4
_cell_length_a 16.5273(5)
_cell_length_b 28.5966(10)
_cell_length_c 20.0805(7)
_cell_measurement_reflns_used 8211
_cell_measurement_temperature 120(2)
_cell_measurement_theta_max 75.7132
_cell_measurement_theta_min 2.2412
_cell_volume 9309.1(6)
_computing_cell_refinement
;
CrysAlisPro, version 1.171.36.20 (Agilent Technologies, 2012)
;
_computing_data_collection
;
CrysAlisPro, version 1.171.36.32 (Agilent Technologies, 2012)
;
_computing_data_reduction
;
CrysAlisPro, version 1.171.36.20 (Agilent Technologies, 2012)
;
_computing_molecular_graphics
;
<i>Mercury</i> (Macrae et al., 2006)
;
_computing_publication_material
; 
Olex2 (Dolomanov et al., 2009), <i>PLATON for Windows</i> (Spek, 2003) and
<i>publCIF</i> (Westrip, 2010)
;
_computing_structure_refinement ' SHELXL2013 (Sheldrick, 2008)'
_computing_structure_solution
;
SUPERFLIP (Palatinus & Chapuis, 2007)
;
_diffrn_ambient_temperature 120(2)
_diffrn_detector_area_resol_mean 10.3801
_diffrn_measured_fraction_theta_full 0.999
_diffrn_measured_fraction_theta_max 0.999
_diffrn_measurement_device_type 'SuperNova, Dual, Cu at zero, Atlas'
_diffrn_measurement_method '\w scans'
_diffrn_orient_matrix_UB_11 0.0408116000
_diffrn_orient_matrix_UB_12 0.0469254000
_diffrn_orient_matrix_UB_13 0.0249637000
_diffrn_orient_matrix_UB_21 -0.0730471000
_diffrn_orient_matrix_UB_22 0.0114506000
_diffrn_orient_matrix_UB_23 0.0345917000
_diffrn_orient_matrix_UB_31 0.0450744000
_diffrn_orient_matrix_UB_32 -0.0238571000
_diffrn_orient_matrix_UB_33 0.0655430000
_diffrn_radiation_monochromator mirror
_diffrn_radiation_type CuK\a
_diffrn_radiation_wavelength 1.54184
_diffrn_reflns_av_R_equivalents 0.1258
_diffrn_reflns_av_unetI/netI 0.1269
_diffrn_reflns_limit_h_max 19
_diffrn_reflns_limit_h_min -18
_diffrn_reflns_limit_k_max 25
_diffrn_reflns_limit_k_min -34
_diffrn_reflns_limit_l_max 24
_diffrn_reflns_limit_l_min -21
_diffrn_reflns_number 50707
_diffrn_reflns_theta_full 67.684
_diffrn_reflns_theta_max 68.251
_diffrn_reflns_theta_min 2.724
_diffrn_source 'SuperNova (Cu) X-ray Source'
_exptl_absorpt_coefficient_mu 13.729
_exptl_absorpt_correction_T_max 1.000
_exptl_absorpt_correction_T_min 0.368
_exptl_absorpt_correction_type multi-scan
_exptl_absorpt_process_details
;
CrysAlisPro, Agilent Technologies,
Version 1.171.36.20 (release 27-06-2012 CrysAlis171 .NET)
(compiled Jul 11 2012,15:38:31)
Empirical absorption correction using spherical harmonics,
 implemented in SCALE3 ABSPACK scaling algorithm.
;
_exptl_crystal_colour pink
_exptl_crystal_density_diffrn 1.407
_exptl_crystal_description plate
_exptl_crystal_F_000 4068
_exptl_crystal_size_max 0.20
_exptl_crystal_size_mid 0.10
_exptl_crystal_size_min 0.03
_refine_diff_density_max 3.537
_refine_diff_density_min -1.500
_refine_diff_density_rms 0.255
_refine_ls_extinction_method none
_refine_ls_goodness_of_fit_ref 1.114
_refine_ls_hydrogen_treatment constr
_refine_ls_matrix_type full
_refine_ls_number_parameters 248
_refine_ls_number_reflns 17043
_refine_ls_number_restraints 128
_refine_ls_restrained_S_all 1.161
_refine_ls_R_factor_all 0.2208
_refine_ls_R_factor_gt 0.1298
_refine_ls_shift/su_max 0.001
_refine_ls_shift/su_mean 0.000
_refine_ls_structure_factor_coef Fsqd
_refine_ls_weighting_details 'w=1/[\s^2^(Fo^2^)+(0.2000P)^2^] where P=(Fo^2^+2Fc^2^)/3'
_refine_ls_weighting_scheme calc
_refine_ls_wR_factor_gt 0.3467
_refine_ls_wR_factor_ref 0.4288
_reflns_number_gt 7144
_reflns_number_total 17043
_reflns_threshold_expression 'I > 2\s(I)'
_cod_data_source_file om500602m_si_002.cif
_cod_data_source_block 5
_cod_depositor_comments 'Adding full bibliography for 4085279--4085285.cif.'
_cod_database_code 4085282
_shelx_space_group_comment
;
The symmetry employed for this shelxl refinement is uniquely defined
by the following loop, which should always be used as a source of
symmetry information in preference to the above space-group names.
They are only intended as comments.
;
_olex2_refinement_description
;
1. Fixed Uiso
 At 1.2 times of:
  All C(H) groups, All C(H,H) groups
 At 1.5 times of:
  All C(H,H,H) groups
2. Restrained distances
 C13-C14
 1.52 with sigma of 0.01
 C17-C18
 1.52 with sigma of 0.01
 C27-C28
 1.52 with sigma of 0.01
 C31-C32
 1.52 with sigma of 0.01
 C33-C34
 1.52 with sigma of 0.01
 C37-C38
 1.52 with sigma of 0.01
 C43-C44
 1.52 with sigma of 0.01
 C45-C46
 1.52 with sigma of 0.01
 C49-C50
 1.52 with sigma of 0.01
 C53-C54
 1.52 with sigma of 0.01
 C57-C58
 1.52 with sigma of 0.01
 C61-C62
 1.52 with sigma of 0.01
 C59-C60
 1.52 with sigma of 0.01
 C63-C64
 1.52 with sigma of 0.01
 C67-C68
 1.52 with sigma of 0.01
 C69-C70 = C71-C72
 1.52 with sigma of 0.01
 C73-C74 = C74-C75 = C75-C76 = C76-C77 = C77-C78 = C78-C73
 1.39 with sigma of 0.005
 C73-C75 = C74-C76 = C75-C77 = C76-C78 = C77-C73
 2.4 with sigma of 0.005
 C33-C37
 2.8 with sigma of 0.01
 C13-C17
 2.8 with sigma of 0.01
 C54-C60
 3.2 with sigma of 0.01
 P8-C49 \\sim P8-C51
 with sigma of 0.005
 P9-C53 \\sim P10-C54
 with sigma of 0.005
 Fe1-I1A \\sim Fe1-I1B
 with sigma of 0.005
 Fe2-I2A \\sim Fe2-I2B
 with sigma of 0.005
3. Restrained planarity
 C73, C74, C75, C76, C77, C78
 with sigma of 0.005
4. Uiso/Uaniso restraints and constraints
C3 \\sim C4 \\sim C5 \\sim C6 \\sim C7 \\sim C8: within 4A with sigma of 0.005
and sigma for terminal atoms of 0.01
Uanis(I2A) = Uanis(I2B)
Uiso(C73) = Uiso(C74) = Uiso(C75) = Uiso(C76) = Uiso(C77) = Uiso(C78)
5. Others
 Fixed Sof: C73(0.5) H73(0.5) C74(0.5) H74(0.5) C75(0.5) H75(0.5) C76(0.5)
 H76(0.5) C77(0.5) H77(0.5) C78(0.5) H78(0.5) I3A(0.5) I3B(0.5) I2B(0.5)
 I2A(0.5) I1B(0.5) I1A(0.5)
 Fixed U11: Fe1(0.034562) Fe2(0.034931) Fe3(0.026875) P1(0.039294)
 P2(0.038315) P3(0.047151) P4(0.042887) P5(0.065682) P6(0.044068) P7(0.04463)
 P8(0.04824) P9(0.060146) P10(0.047614) P11(0.086351) P12(0.046348)
 C1(0.029477) C2(0.031408) C3(0.05824) C4(0.042685) C5(0.04859) C6(0.035802)
 C7(0.031915) C8(0.047412) C9(0.030646) C10(0.046052) C11(0.036454)
 C12(0.034515)
 Fixed U12: Fe1(0.002411) Fe2(-0.006769) Fe3(0.001371) P1(0.00238)
 P2(0.001275) P3(-0.00099) P4(-0.020751) P5(0.002204) P6(-0.003109)
 P7(0.008835) P8(0.000804) P9(0.005032) P10(0.001837) P11(0.028252) P12(-
 0.005888) C1(-0.009321) C2(0.019207) C3(-0.004093) C4(-0.014687) C5(0.005694)
 C6(-0.015303) C7(-0.016691) C8(0.018504) C9(-0.004461) C10(-0.001092) C11(-
 0.012865) C12(0.008865)
 Fixed U13: Fe1(0.002126) Fe2(-0.004298) Fe3(0.001757) P1(-0.010934)
 P2(0.00984) P3(-0.009527) P4(0.006767) P5(0.01598) P6(-0.015969) P7(0.015393)
 P8(-0.016233) P9(0.025229) P10(-0.006117) P11(0.010378) P12(0.003158) C1(-
 0.001116) C2(0.003704) C3(-0.016095) C4(0.007252) C5(-0.015842) C6(0.008961)
 C7(-0.00666) C8(0.014695) C9(0.005577) C10(-0.013587) C11(-0.011509)
 C12(0.001235)
 Fixed U22: Fe1(0.04547) Fe2(0.04687) Fe3(0.04416) P1(0.05462) P2(0.0745)
 P3(0.07697) P4(0.07858) P5(0.06251) P6(0.05004) P7(0.08496) P8(0.11128)
 P9(0.06477) P10(0.0458) P11(0.07921) P12(0.05417) C1(0.05888) C2(0.07715)
 C3(0.00796) C4(0.07846) C5(0.03222) C6(0.06411) C7(0.08752) C8(0.02836)
 C9(0.03826) C10(0.03997) C11(0.03988) C12(0.01966)
 Fixed U23: Fe1(0.00121) Fe2(0.00164) Fe3(-0.00763) P1(0.01154) P2(0.0075) P3(-
 0.00791) P4(0.01441) P5(-0.01327) P6(0.0074) P7(-0.00219) P8(0.01861)
 P9(0.027) P10(-0.0107) P11(0.01618) P12(-0.01652) C1(0.01692) C2(-0.00375) C3(-
 0.00342) C4(0.00101) C5(-0.00085) C6(0.00612) C7(-0.00708) C8(0.00524) C9(-
 0.01179) C10(-0.03237) C11(0.01233) C12(0.00501)
 Fixed U33: Fe1(0.08569) Fe2(0.08667) Fe3(0.08719) P1(0.08867) P2(0.08396)
 P3(0.10013) P4(0.09621) P5(0.1063) P6(0.1214) P7(0.08778) P8(0.10202)
 P9(0.14339) P10(0.08171) P11(0.08099) P12(0.09061) C1(0.07012) C2(0.06093)
 C3(0.07604) C4(0.0653) C5(0.08525) C6(0.07323) C7(0.07278) C8(0.07033)
 C9(0.10288) C10(0.10744) C11(0.0927) C12(0.08134)
 Fixed Uiso: C13(0.08) C14(0.08) C15(0.1) C16(0.15) C17(0.1) C18(0.15)
 C19(0.1) C20(0.15) C21(0.1) C22(0.15) C23(0.08) C24(0.08) C25(0.1) C26(0.15)
 C27(0.1) C28(0.15) C29(0.1) C30(0.15) C31(0.1) C32(0.15) C33(0.08) C34(0.08)
 C35(0.1) C36(0.15) C37(0.1) C38(0.15) C39(0.1) C40(0.15) C41(0.1) C42(0.15)
 C43(0.08) C44(0.08) C45(0.1) C46(0.15) C47(0.1) C48(0.15) C49(0.1) C50(0.15)
 C51(0.1) C52(0.15) C53(0.08) C54(0.08) C55(0.1) C56(0.15) C57(0.1) C58(0.15)
 C59(0.1) C60(0.15) C61(0.1) C62(0.15) C63(0.08) C64(0.08) C65(0.1) C66(0.15)
 C67(0.1) C68(0.15) C69(0.1) C70(0.15) C71(0.1) C72(0.15)
 Fixed X: C15(0.8598) C16(0.9331) C17(0.9602) C19(0.8241) C20(0.8899)
 C21(0.851001) C22(0.9414) C23(0.57) C24(0.598001) C25(0.657901) C26(0.577399)
 C27(0.624701) C29(0.7294) C30(0.6667) C31(0.660701) C37(0.88242) C39(0.8734)
 C40(0.931399) C41(0.951301) C42(1.036599) C45(0.6941) C47(0.7658) C48(0.7057)
 C51(0.665901) C52(0.5832) C55(0.1825) C56(0.2005) C57(0.351801) C59(0.3437)
 C61(0.193001) C65(0.157701) C66(0.1327) C67(0.2922) C69(0.279599) C71(0.164101)
 Fixed Y: C15(0.169901) C16(0.2034) C17(0.0869) C19(0.177) C20(0.199901)
 C21(0.0797) C22(0.0817) C23(0.0792) C24(0.0506) C25(0.0234) C26(0.009399)
 C27(0.122101) C29(0.0333) C30(0.0085) C31(0.125501) C37(0.472049) C39(0.3806)
 C40(0.341301) C41(0.4697) C42(0.4516) C45(0.428) C47(0.516) C48(0.5407)
 C51(0.5306) C52(0.5421) C55(0.1835) C56(0.155901) C57(0.188001) C59(0.3807)
 C61(0.361101) C65(0.3895) C66(0.4231) C67(0.3494) C69(0.2198) C71(0.1709)
 Fixed Z: C15(0.874599) C16(0.9105) C17(0.869301) C19(0.622201) C20(0.585999)
 C21(0.5836) C22(0.5707) C23(0.7028) C24(0.7708) C25(0.613201) C26(0.5737)
 C27(0.5904) C29(0.8793) C30(0.9126) C31(0.869901) C37(0.60589) C39(0.8729)
 C40(0.8747) C41(0.881801) C42(0.917) C45(0.8885) C47(0.9016) C48(0.9416)
 C51(0.617101) C52(0.5732) C55(0.8127) C56(0.882) C57(0.8029) C59(0.7809)
 C61(0.8323) C65(0.648201) C66(0.5871) C67(0.5831) C69(0.5656) C71(0.6361)
6.a Secondary CH2 refined with riding coordinates:
 C13(H13A,H13B), C14(H14A,H14B), C15(H15A,H15B), C17(H17A,H17B), C19(H19A,
 H19B), C21(H21A,H21B), C23(H23A,H23B), C24(H24A,H24B), C25(H25A,H25B),
 C27(H27A,H27B), C29(H29A,H29B), C31(H31A,H31B), C33(H33A,H33B), C34(H34A,H34B),
  C35(H35A,H35B), C37(H37A,H37B), C39(H39A,H39B), C41(H41A,H41B), C43(H43A,
 H43B), C44(H44A,H44B), C45(H45A,H45B), C47(H47A,H47B), C49(H49A,H49B),
 C51(H51A,H51B), C53(H53A,H53B), C54(H54A,H54B), C55(H55A,H55B), C57(H57A,H57B),
  C59(H59A,H59B), C61(H61A,H61B), C63(H63A,H63B), C64(H64A,H64B), C65(H65A,
 H65B), C67(H67A,H67B), C69(H69A,H69B), C71(H71A,H71B)
6.b Aromatic/amide H refined with riding coordinates:
 C4(H4), C6(H6), C8(H8), C73(H73), C74(H74), C75(H75), C76(H76), C77(H77),
 C78(H78)
6.c Idealised Me refined as rotating group:
 C16(H16A,H16B,H16C), C18(H18A,H18B,H18C), C20(H20A,H20B,H20C), C22(H22A,H22B,
 H22C), C26(H26A,H26B,H26C), C28(H28A,H28B,H28C), C30(H30A,H30B,H30C), C32(H32A,
 H32B,H32C), C36(H36A,H36B,H36C), C38(H38A,H38B,H38C), C40(H40A,H40B,H40C),
 C42(H42A,H42B,H42C), C46(H46A,H46B,H46C), C48(H48A,H48B,H48C), C50(H50A,H50B,
 H50C), C52(H52A,H52B,H52C), C56(H56A,H56B,H56C), C58(H58A,H58B,H58C), C60(H60A,
 H60B,H60C), C62(H62A,H62B,H62C), C66(H66A,H66B,H66C), C68(H68A,H68B,H68C),
 C70(H70A,H70B,H70C), C72(H72A,H72B,H72C)
;

loop_
_space_group_symop_operation_xyz
'x, y, z'
'-x, y+1/2, -z+1/2'
'-x, -y, -z'
'x, -y-1/2, z-1/2'

loop_
_atom_site_label
_atom_site_type_symbol
_atom_site_fract_x
_atom_site_fract_y
_atom_site_fract_z
_atom_site_U_iso_or_equiv
_atom_site_adp_type
_atom_site_occupancy
_atom_site_site_symmetry_order
_atom_site_calc_flag
_atom_site_refinement_flags_posn
_atom_site_refinement_flags_occupancy
_atom_site_disorder_assembly
_atom_site_disorder_group
Fe1 Fe 0.77079(13) 0.09603(8) 0.73875(14) 0.055 Uani 1 1 d . . . .
Fe2 Fe 0.78128(13) 0.45865(9) 0.74541(14) 0.056 Uani 1 1 d . . . .
Fe3 Fe 0.23571(12) 0.27909(8) 0.71109(14) 0.053 Uani 1 1 d . . . .
P1 P 0.8761(2) 0.12354(16) 0.8168(2) 0.061 Uani 1 1 d . . . .
P2 P 0.8453(2) 0.11896(18) 0.6612(3) 0.066 Uani 1 1 d . . . .
P3 P 0.6613(3) 0.07684(19) 0.6593(3) 0.075 Uani 1 1 d . . . .
P4 P 0.6947(3) 0.07693(19) 0.8160(3) 0.073 Uani 1 1 d . . . .
P5 P 0.8482(3) 0.43322(18) 0.6646(3) 0.078 Uani 1 1 d . . . .
P6 P 0.8911(2) 0.42984(16) 0.8178(3) 0.072 Uani 1 1 d . . . .
P7 P 0.7152(3) 0.48068(19) 0.8273(3) 0.072 Uani 1 1 d . . . .
P8 P 0.6679(3) 0.4819(2) 0.6727(3) 0.087 Uani 1 1 d . . . .
P9 P 0.2592(3) 0.22070(19) 0.7888(4) 0.089 Uani 1 1 d . . . .
P10 P 0.2725(2) 0.33050(15) 0.7964(2) 0.058 Uani 1 1 d . . . .
P11 P 0.2134(4) 0.3349(2) 0.6358(3) 0.082 Uani 1 1 d . . . .
P12 P 0.2038(3) 0.23035(15) 0.6228(3) 0.064 Uani 1 1 d . . . .
C1 C 0.7229(8) 0.1543(6) 0.7346(8) 0.053 Uani 1 1 d . . . .
C2 C 0.6862(8) 0.1927(6) 0.7332(8) 0.056 Uani 1 1 d . . . .
C3 C 0.6441(9) 0.2361(4) 0.7312(8) 0.047 Uani 1 1 d . . . .
C4 C 0.6824(10) 0.2779(6) 0.7349(9) 0.062 Uani 1 1 d . . . .
H4 H 0.7394 0.2780 0.7387 0.075 Uiso 1 1 calc R . . .
C5 C 0.6429(9) 0.3208(5) 0.7333(9) 0.055 Uani 1 1 d . . . .
C6 C 0.5565(9) 0.3198(6) 0.7262(8) 0.058 Uani 1 1 d . . . .
H6 H 0.5274 0.3478 0.7232 0.069 Uiso 1 1 calc R . . .
C7 C 0.5129(8) 0.2770(6) 0.7233(9) 0.064 Uani 1 1 d . . . .
C8 C 0.5557(9) 0.2368(5) 0.7243(8) 0.049 Uani 1 1 d . . . .
H8 H 0.5272 0.2086 0.7203 0.058 Uiso 1 1 calc R . . .
C9 C 0.6882(8) 0.3646(5) 0.7398(9) 0.057 Uani 1 1 d . . . .
C10 C 0.7259(9) 0.4002(5) 0.7442(10) 0.064 Uani 1 1 d . . . .
C11 C 0.4246(8) 0.2795(5) 0.7159(9) 0.056 Uani 1 1 d . . . .
C12 C 0.3508(8) 0.2779(4) 0.7108(8) 0.045 Uani 1 1 d . . . .
C13 C 0.9464(12) 0.1546(5) 0.7681(6) 0.080 Uiso 1 1 d D . . .
H13A H 0.9257 0.1859 0.7562 0.096 Uiso 1 1 calc R . . .
H13B H 1.0012 0.1574 0.7959 0.096 Uiso 1 1 calc R . . .
C14 C 0.9507(12) 0.1274(7) 0.7042(8) 0.080 Uiso 1 1 d D . . .
H14A H 0.9778 0.0976 0.7154 0.096 Uiso 1 1 calc R . . .
H14B H 0.9812 0.1448 0.6757 0.096 Uiso 1 1 calc R . . .
C15 C 0.8598 0.1699 0.8746 0.100 Uiso 1 1 d . . . .
H15A H 0.8170 0.1900 0.8499 0.120 Uiso 1 1 calc R . . .
H15B H 0.8372 0.1553 0.9106 0.120 Uiso 1 1 calc R . . .
C16 C 0.9331 0.2034 0.9105 0.150 Uiso 1 1 d . . . .
H16A H 0.9591 0.2173 0.8766 0.225 Uiso 1 1 calc GR . . .
H16B H 0.9729 0.1854 0.9413 0.225 Uiso 1 1 calc GR . . .
H16C H 0.9112 0.2275 0.9351 0.225 Uiso 1 1 calc GR . . .
C17 C 0.9602 0.0869 0.8693 0.100 Uiso 1 1 d D . . .
H17A H 0.9363 0.0691 0.9018 0.120 Uiso 1 1 calc R . . .
H17B H 0.9799 0.0648 0.8395 0.120 Uiso 1 1 calc R . . .
C18 C 1.0327(13) 0.1136(10) 0.9073(14) 0.150 Uiso 1 1 d D . . .
H18A H 1.0440 0.1397 0.8804 0.225 Uiso 1 1 calc GR . . .
H18B H 1.0801 0.0935 0.9164 0.225 Uiso 1 1 calc GR . . .
H18C H 1.0206 0.1248 0.9493 0.225 Uiso 1 1 calc GR . . .
C19 C 0.8241 0.1770 0.6222 0.100 Uiso 1 1 d . . . .
H19A H 0.7729 0.1748 0.5892 0.120 Uiso 1 1 calc R . . .
H19B H 0.8145 0.1984 0.6574 0.120 Uiso 1 1 calc R . . .
C20 C 0.8899 0.1999 0.5860 0.150 Uiso 1 1 d . . . .
H20A H 0.9433 0.1870 0.6042 0.225 Uiso 1 1 calc GR . . .
H20B H 0.8909 0.2331 0.5934 0.225 Uiso 1 1 calc GR . . .
H20C H 0.8759 0.1936 0.5382 0.225 Uiso 1 1 calc GR . . .
C21 C 0.8510 0.0797 0.5836 0.100 Uiso 1 1 d . . . .
H21A H 0.8365 0.0478 0.5926 0.120 Uiso 1 1 calc R . . .
H21B H 0.8127 0.0909 0.5439 0.120 Uiso 1 1 calc R . . .
C22 C 0.9414 0.0817 0.5707 0.150 Uiso 1 1 d . . . .
H22A H 0.9492 0.0574 0.5396 0.225 Uiso 1 1 calc GR . . .
H22B H 0.9795 0.0774 0.6129 0.225 Uiso 1 1 calc GR . . .
H22C H 0.9509 0.1115 0.5517 0.225 Uiso 1 1 calc GR . . .
C23 C 0.5700 0.0792 0.7028 0.080 Uiso 1 1 d . . . .
H23A H 0.5570 0.1113 0.7125 0.096 Uiso 1 1 calc R . . .
H23B H 0.5219 0.0650 0.6747 0.096 Uiso 1 1 calc R . . .
C24 C 0.5980 0.0506 0.7708 0.080 Uiso 1 1 d . . . .
H24A H 0.6067 0.0180 0.7607 0.096 Uiso 1 1 calc R . . .
H24B H 0.5561 0.0523 0.7984 0.096 Uiso 1 1 calc R . . .
C25 C 0.6579 0.0234 0.6132 0.100 Uiso 1 1 d . . . .
H25A H 0.6962 0.0258 0.5824 0.120 Uiso 1 1 calc R . . .
H25B H 0.6776 -0.0014 0.6452 0.120 Uiso 1 1 calc R . . .
C26 C 0.5774 0.0094 0.5737 0.150 Uiso 1 1 d . . . .
H26A H 0.5823 0.0034 0.5276 0.225 Uiso 1 1 calc GR . . .
H26B H 0.5382 0.0341 0.5746 0.225 Uiso 1 1 calc GR . . .
H26C H 0.5590 -0.0184 0.5930 0.225 Uiso 1 1 calc GR . . .
C27 C 0.6247 0.1221 0.5904 0.100 Uiso 1 1 d D . . .
H27A H 0.6413 0.1527 0.6090 0.120 Uiso 1 1 calc R . . .
H27B H 0.6539 0.1166 0.5537 0.120 Uiso 1 1 calc R . . .
C28 C 0.5333(7) 0.1241(12) 0.5601(15) 0.150 Uiso 1 1 d D . . .
H28A H 0.5257 0.1334 0.5134 0.225 Uiso 1 1 calc GR . . .
H28B H 0.5070 0.1464 0.5847 0.225 Uiso 1 1 calc GR . . .
H28C H 0.5092 0.0938 0.5630 0.225 Uiso 1 1 calc GR . . .
C29 C 0.7294 0.0333 0.8793 0.100 Uiso 1 1 d . . . .
H29A H 0.7587 0.0096 0.8588 0.120 Uiso 1 1 calc R . . .
H29B H 0.7693 0.0479 0.9150 0.120 Uiso 1 1 calc R . . .
C30 C 0.6667 0.0085 0.9126 0.150 Uiso 1 1 d . . . .
H30A H 0.6191 0.0008 0.8788 0.225 Uiso 1 1 calc GR . . .
H30B H 0.6507 0.0286 0.9461 0.225 Uiso 1 1 calc GR . . .
H30C H 0.6906 -0.0196 0.9340 0.225 Uiso 1 1 calc GR . . .
C31 C 0.6607 0.1255 0.8699 0.100 Uiso 1 1 d D . . .
H31A H 0.7106 0.1367 0.8992 0.120 Uiso 1 1 calc R . . .
H31B H 0.6412 0.1508 0.8388 0.120 Uiso 1 1 calc R . . .
C32 C 0.5977(14) 0.1203(11) 0.9146(13) 0.150 Uiso 1 1 d D . . .
H32A H 0.5634 0.0936 0.9001 0.225 Uiso 1 1 calc GR . . .
H32B H 0.5640 0.1479 0.9111 0.225 Uiso 1 1 calc GR . . .
H32C H 0.6253 0.1160 0.9608 0.225 Uiso 1 1 calc GR . . .
C33 C 0.9548(11) 0.4118(5) 0.7088(6) 0.080 Uiso 1 1 d D . . .
H33A H 0.9552 0.3779 0.7070 0.096 Uiso 1 1 calc R . . .
H33B H 0.9951 0.4230 0.6833 0.096 Uiso 1 1 calc R . . .
C34 C 0.9820(12) 0.4265(7) 0.7813(7) 0.080 Uiso 1 1 d D . . .
H34A H 1.0091 0.4566 0.7838 0.096 Uiso 1 1 calc R . . .
H34B H 1.0204 0.4038 0.8057 0.096 Uiso 1 1 calc R . . .
C35 C 0.8139(15) 0.3827(8) 0.6140(12) 0.100 Uiso 1 1 d . . . .
H35A H 0.7933 0.3610 0.6439 0.120 Uiso 1 1 calc R . . .
H35B H 0.7664 0.3927 0.5808 0.120 Uiso 1 1 calc R . . .
C36 C 0.863(2) 0.3559(11) 0.5779(15) 0.150 Uiso 1 1 d . . . .
H36A H 0.8281 0.3378 0.5436 0.225 Uiso 1 1 calc GR . . .
H36B H 0.8979 0.3353 0.6088 0.225 Uiso 1 1 calc GR . . .
H36C H 0.8968 0.3764 0.5570 0.225 Uiso 1 1 calc GR . . .
C37 C 0.8824 0.4720 0.6059 0.100 Uiso 1 1 d D . . .
H37A H 0.8400 0.4960 0.5989 0.120 Uiso 1 1 calc R . . .
H37B H 0.9302 0.4869 0.6336 0.120 Uiso 1 1 calc R . . .
C38 C 0.9062(18) 0.4690(12) 0.5377(8) 0.150 Uiso 1 1 d D . . .
H38A H 0.8612 0.4561 0.5054 0.225 Uiso 1 1 calc GR . . .
H38B H 0.9536 0.4491 0.5407 0.225 Uiso 1 1 calc GR . . .
H38C H 0.9190 0.4996 0.5233 0.225 Uiso 1 1 calc GR . . .
C39 C 0.8734 0.3806 0.8729 0.100 Uiso 1 1 d . . . .
H39A H 0.8770 0.3922 0.9188 0.120 Uiso 1 1 calc R . . .
H39B H 0.8178 0.3690 0.8574 0.120 Uiso 1 1 calc R . . .
C40 C 0.9314 0.3413 0.8747 0.150 Uiso 1 1 d . . . .
H40A H 0.9199 0.3250 0.8321 0.225 Uiso 1 1 calc GR . . .
H40B H 0.9252 0.3202 0.9106 0.225 Uiso 1 1 calc GR . . .
H40C H 0.9869 0.3530 0.8826 0.225 Uiso 1 1 calc GR . . .
C41 C 0.9513 0.4697 0.8818 0.100 Uiso 1 1 d . . . .
H41A H 0.9587 0.4991 0.8597 0.120 Uiso 1 1 calc R . . .
H41B H 0.9191 0.4760 0.9163 0.120 Uiso 1 1 calc R . . .
C42 C 1.0366 0.4516 0.9170 0.150 Uiso 1 1 d . . . .
H42A H 1.0617 0.4350 0.8847 0.225 Uiso 1 1 calc GR . . .
H42B H 1.0304 0.4309 0.9534 0.225 Uiso 1 1 calc GR . . .
H42C H 1.0709 0.4775 0.9349 0.225 Uiso 1 1 calc GR . . .
C43 C 0.6145(12) 0.4950(7) 0.7841(8) 0.080 Uiso 1 1 d D . . .
H43A H 0.5764 0.4874 0.8136 0.096 Uiso 1 1 calc R . . .
H43B H 0.6121 0.5286 0.7772 0.096 Uiso 1 1 calc R . . .
C44 C 0.5836(12) 0.4717(7) 0.7158(8) 0.080 Uiso 1 1 d D . . .
H44A H 0.5331 0.4862 0.6920 0.096 Uiso 1 1 calc R . . .
H44B H 0.5742 0.4385 0.7210 0.096 Uiso 1 1 calc R . . .
C45 C 0.6941 0.4280 0.8885 0.100 Uiso 1 1 d D . . .
H45A H 0.7127 0.3993 0.8707 0.120 Uiso 1 1 calc R . . .
H45B H 0.7288 0.4332 0.9327 0.120 Uiso 1 1 calc R . . .
C46 C 0.6077(9) 0.4201(11) 0.8991(16) 0.150 Uiso 1 1 d D . . .
H46A H 0.6074 0.3950 0.9307 0.225 Uiso 1 1 calc GR . . .
H46B H 0.5728 0.4122 0.8565 0.225 Uiso 1 1 calc GR . . .
H46C H 0.5877 0.4481 0.9167 0.225 Uiso 1 1 calc GR . . .
C47 C 0.7658 0.5160 0.9016 0.100 Uiso 1 1 d . . . .
H47A H 0.8022 0.4957 0.9326 0.120 Uiso 1 1 calc R . . .
H47B H 0.7997 0.5397 0.8859 0.120 Uiso 1 1 calc R . . .
C48 C 0.7057 0.5407 0.9416 0.150 Uiso 1 1 d . . . .
H48A H 0.6815 0.5675 0.9165 0.225 Uiso 1 1 calc GR . . .
H48B H 0.7357 0.5505 0.9852 0.225 Uiso 1 1 calc GR . . .
H48C H 0.6630 0.5193 0.9477 0.225 Uiso 1 1 calc GR . . .
C49 C 0.6321(13) 0.4428(7) 0.6040(9) 0.100 Uiso 1 1 d D . . .
H49A H 0.6471 0.4574 0.5645 0.120 Uiso 1 1 calc R . . .
H49B H 0.6666 0.4152 0.6135 0.120 Uiso 1 1 calc R . . .
C50 C 0.5460(13) 0.4247(11) 0.5803(15) 0.150 Uiso 1 1 d D . . .
H50A H 0.5168 0.4256 0.6172 0.225 Uiso 1 1 calc GR . . .
H50B H 0.5482 0.3931 0.5648 0.225 Uiso 1 1 calc GR . . .
H50C H 0.5178 0.4439 0.5438 0.225 Uiso 1 1 calc GR . . .
C51 C 0.6659 0.5306 0.6171 0.100 Uiso 1 1 d . . . .
H51A H 0.6852 0.5579 0.6442 0.120 Uiso 1 1 calc R . . .
H51B H 0.7048 0.5247 0.5876 0.120 Uiso 1 1 calc R . . .
C52 C 0.5832 0.5421 0.5732 0.150 Uiso 1 1 d . . . .
H52A H 0.5674 0.5176 0.5406 0.225 Uiso 1 1 calc GR . . .
H52B H 0.5871 0.5711 0.5499 0.225 Uiso 1 1 calc GR . . .
H52C H 0.5425 0.5449 0.6012 0.225 Uiso 1 1 calc GR . . .
C53 C 0.2868(12) 0.2498(6) 0.8776(8) 0.080 Uiso 1 1 d D . . .
H53A H 0.2367 0.2547 0.8951 0.096 Uiso 1 1 calc R . . .
H53B H 0.3222 0.2289 0.9085 0.096 Uiso 1 1 calc R . . .
C54 C 0.3305(11) 0.2963(5) 0.8746(9) 0.080 Uiso 1 1 d D . . .
H54A H 0.3873 0.2911 0.8705 0.096 Uiso 1 1 calc R . . .
H54B H 0.3303 0.3140 0.9157 0.096 Uiso 1 1 calc R . . .
C55 C 0.1825 0.1835 0.8127 0.100 Uiso 1 1 d . . . .
H55A H 0.1340 0.2026 0.8128 0.120 Uiso 1 1 calc R . . .
H55B H 0.1675 0.1606 0.7768 0.120 Uiso 1 1 calc R . . .
C56 C 0.2005 0.1559 0.8820 0.150 Uiso 1 1 d . . . .
H56A H 0.1639 0.1296 0.8793 0.225 Uiso 1 1 calc GR . . .
H56B H 0.1919 0.1762 0.9181 0.225 Uiso 1 1 calc GR . . .
H56C H 0.2566 0.1451 0.8908 0.225 Uiso 1 1 calc GR . . .
C57 C 0.3518 0.1880 0.8029 0.100 Uiso 1 1 d D . . .
H57A H 0.3963 0.2106 0.8084 0.120 Uiso 1 1 calc R . . .
H57B H 0.3554 0.1729 0.8466 0.120 Uiso 1 1 calc R . . .
C58 C 0.3724(19) 0.1513(8) 0.7558(13) 0.150 Uiso 1 1 d D . . .
H58A H 0.3259 0.1465 0.7195 0.225 Uiso 1 1 calc GR . . .
H58B H 0.3855 0.1226 0.7802 0.225 Uiso 1 1 calc GR . . .
H58C H 0.4189 0.1613 0.7373 0.225 Uiso 1 1 calc GR . . .
C59 C 0.3437 0.3807 0.7809 0.100 Uiso 1 1 d D . . .
H59A H 0.3586 0.3759 0.7370 0.120 Uiso 1 1 calc R . . .
H59B H 0.3128 0.4097 0.7784 0.120 Uiso 1 1 calc R . . .
C60 C 0.4232(11) 0.3865(8) 0.8341(10) 0.150 Uiso 1 1 d D . . .
H60A H 0.4698 0.3866 0.8121 0.225 Uiso 1 1 calc GR . . .
H60B H 0.4283 0.3611 0.8659 0.225 Uiso 1 1 calc GR . . .
H60C H 0.4213 0.4156 0.8578 0.225 Uiso 1 1 calc GR . . .
C61 C 0.1930 0.3611 0.8323 0.100 Uiso 1 1 d D . . .
H61A H 0.1613 0.3808 0.7973 0.120 Uiso 1 1 calc R . . .
H61B H 0.1556 0.3380 0.8449 0.120 Uiso 1 1 calc R . . .
C62 C 0.2261(18) 0.3914(9) 0.8942(10) 0.150 Uiso 1 1 d D . . .
H62A H 0.2420 0.4214 0.8796 0.225 Uiso 1 1 calc GR . . .
H62B H 0.2731 0.3764 0.9215 0.225 Uiso 1 1 calc GR . . .
H62C H 0.1839 0.3954 0.9206 0.225 Uiso 1 1 calc GR . . .
C63 C 0.1236(12) 0.3085(6) 0.5636(10) 0.080 Uiso 1 1 d D . . .
H63A H 0.0711 0.3193 0.5727 0.096 Uiso 1 1 calc R . . .
H63B H 0.1296 0.3218 0.5204 0.096 Uiso 1 1 calc R . . .
C64 C 0.1191(12) 0.2555(5) 0.5558(10) 0.080 Uiso 1 1 d D . . .
H64A H 0.1270 0.2465 0.5109 0.096 Uiso 1 1 calc R . . .
H64B H 0.0658 0.2441 0.5619 0.096 Uiso 1 1 calc R . . .
C65 C 0.1577 0.3895 0.6482 0.100 Uiso 1 1 d . . . .
H65A H 0.1078 0.3808 0.6639 0.120 Uiso 1 1 calc R . . .
H65B H 0.1918 0.4070 0.6846 0.120 Uiso 1 1 calc R . . .
C66 C 0.1327 0.4231 0.5871 0.150 Uiso 1 1 d . . . .
H66A H 0.1180 0.4052 0.5461 0.225 Uiso 1 1 calc GR . . .
H66B H 0.1782 0.4433 0.5839 0.225 Uiso 1 1 calc GR . . .
H66C H 0.0864 0.4416 0.5935 0.225 Uiso 1 1 calc GR . . .
C67 C 0.2922 0.3494 0.5831 0.100 Uiso 1 1 d D . . .
H67A H 0.3331 0.3676 0.6136 0.120 Uiso 1 1 calc R . . .
H67B H 0.3184 0.3196 0.5781 0.120 Uiso 1 1 calc R . . .
C68 C 0.2880(19) 0.3727(10) 0.5152(9) 0.150 Uiso 1 1 d D . . .
H68A H 0.2317 0.3804 0.4961 0.225 Uiso 1 1 calc GR . . .
H68B H 0.3090 0.3518 0.4852 0.225 Uiso 1 1 calc GR . . .
H68C H 0.3206 0.4007 0.5210 0.225 Uiso 1 1 calc GR . . .
C69 C 0.2796 0.2198 0.5656 0.100 Uiso 1 1 d D . . .
H69A H 0.2493 0.2122 0.5205 0.120 Uiso 1 1 calc R . . .
H69B H 0.3099 0.2485 0.5622 0.120 Uiso 1 1 calc R . . .
C70 C 0.3404(16) 0.1810(8) 0.5895(15) 0.150 Uiso 1 1 d D . . .
H70A H 0.3497 0.1633 0.5511 0.225 Uiso 1 1 calc GR . . .
H70B H 0.3185 0.1608 0.6199 0.225 Uiso 1 1 calc GR . . .
H70C H 0.3916 0.1942 0.6126 0.225 Uiso 1 1 calc GR . . .
C71 C 0.1641 0.1709 0.6361 0.100 Uiso 1 1 d D . . .
H71A H 0.2089 0.1522 0.6612 0.120 Uiso 1 1 calc R . . .
H71B H 0.1222 0.1735 0.6636 0.120 Uiso 1 1 calc R . . .
C72 C 0.1274(18) 0.1456(10) 0.5701(9) 0.150 Uiso 1 1 d D . . .
H72A H 0.0998 0.1677 0.5376 0.225 Uiso 1 1 calc GR . . .
H72B H 0.0886 0.1225 0.5789 0.225 Uiso 1 1 calc GR . . .
H72C H 0.1707 0.1305 0.5525 0.225 Uiso 1 1 calc GR . . .
C73 C 0.7023(14) 0.2453(8) 0.4726(15) 0.105(6) Uiso 0.5 1 d D P . .
H73 H 0.7544 0.2394 0.4635 0.125 Uiso 0.5 1 calc R P . .
C74 C 0.6325(18) 0.2349(7) 0.4243(11) 0.105(6) Uiso 0.5 1 d D P . .
H74 H 0.6377 0.2222 0.3827 0.125 Uiso 0.5 1 calc R P . .
C75 C 0.5549(15) 0.2437(8) 0.4382(13) 0.105(6) Uiso 0.5 1 d D P . .
H75 H 0.5080 0.2368 0.4059 0.125 Uiso 0.5 1 calc R P . .
C76 C 0.5472(14) 0.2626(10) 0.5002(15) 0.105(6) Uiso 0.5 1 d D P . .
H76 H 0.4951 0.2685 0.5094 0.125 Uiso 0.5 1 calc R P . .
C77 C 0.6170(19) 0.2730(10) 0.5484(11) 0.105(6) Uiso 0.5 1 d D P . .
H77 H 0.6117 0.2857 0.5900 0.125 Uiso 0.5 1 calc R P . .
C78 C 0.6946(15) 0.2643(9) 0.5347(13) 0.105(6) Uiso 0.5 1 d D P . .
H78 H 0.7415 0.2712 0.5670 0.125 Uiso 0.5 1 calc R P . .
I3A I 0.0700(8) 0.2831(5) 0.7096(7) 0.084(3) Uani 0.5 1 d . P A 1
I3B I 0.0766(7) 0.2786(4) 0.7285(6) 0.0621(17) Uani 0.5 1 d . P A 2
I2B I 0.8441(4) 0.54532(15) 0.7378(5) 0.0637(10) Uani 0.5 1 d . P B 2
I2A I 0.8616(4) 0.54141(15) 0.7560(5) 0.0637(10) Uani 0.5 1 d . P B 1
I1B I 0.8430(6) 0.01082(16) 0.7343(6) 0.0701(16) Uani 0.5 1 d . P C 2
I1A I 0.8304(6) 0.00725(16) 0.7510(6) 0.0769(16) Uani 0.5 1 d . P C 1

loop_
_atom_site_aniso_label
_atom_site_aniso_U_11
_atom_site_aniso_U_22
_atom_site_aniso_U_33
_atom_site_aniso_U_23
_atom_site_aniso_U_13
_atom_site_aniso_U_12
Fe1 0.037 0.045 0.086 0.001 0.019 0.003
Fe2 0.035 0.047 0.087 0.002 0.013 0.000
Fe3 0.030 0.044 0.087 0.000 0.019 0.000
P1 0.037 0.055 0.089 0.012 0.007 0.005
P2 0.044 0.074 0.084 0.007 0.026 0.003
P3 0.046 0.077 0.100 0.000 0.010 0.000
P4 0.047 0.079 0.096 0.014 0.025 0.000
P5 0.073 0.063 0.106 0.000 0.036 0.000
P6 0.041 0.050 0.121 0.007 0.008 0.000
P7 0.052 0.085 0.088 0.000 0.032 0.008
P8 0.044 0.111 0.102 0.019 0.004 0.004
P9 0.073 0.065 0.143 0.027 0.053 0.010
P10 0.047 0.046 0.082 0.000 0.010 0.000
P11 0.090 0.079 0.081 0.016 0.026 0.031
P12 0.049 0.054 0.091 0.000 0.021 0.000
C1 0.031 0.059 0.070 0.017 0.013 0.000
C2 0.034 0.077 0.061 0.000 0.015 0.018
C3 0.053 0.008 0.076 0.000 0.000 0.000
C4 0.046 0.078 0.065 0.001 0.020 0.000
C5 0.044 0.032 0.085 0.000 0.001 0.005
C6 0.041 0.064 0.073 0.006 0.023 0.000
C7 0.031 0.088 0.073 0.000 0.008 0.000
C8 0.054 0.028 0.070 0.005 0.028 0.019
C9 0.036 0.038 0.103 0.000 0.025 0.000
C10 0.043 0.040 0.107 0.000 0.008 0.000
C11 0.034 0.040 0.093 0.012 0.007 0.000
C12 0.037 0.020 0.081 0.005 0.017 0.010
I3A 0.0362(17) 0.101(5) 0.116(8) -0.013(4) 0.019(4) 0.010(2)
I3B 0.038(2) 0.059(2) 0.092(5) 0.004(3) 0.021(3) -0.0002(17)
I2B 0.037(2) 0.0440(8) 0.100(4) 0.0132(11) -0.0117(17) -0.0019(12)
I2A 0.037(2) 0.0440(8) 0.100(4) 0.0132(11) -0.0117(17) -0.0019(12)
I1B 0.062(2) 0.0467(18) 0.113(5) 0.0122(16) 0.047(2) 0.0076(14)
I1A 0.086(4) 0.0453(17) 0.110(5) 0.0120(17) 0.047(2) 0.0089(19)

loop_
_atom_type_symbol
_atom_type_description
_atom_type_scat_dispersion_real
_atom_type_scat_dispersion_imag
_atom_type_scat_source
C C 0.0181 0.0091 'International Tables Vol C Tables 4.2.6.8 and 6.1.1.4'
H H 0.0000 0.0000 'International Tables Vol C Tables 4.2.6.8 and 6.1.1.4'
P P 0.2955 0.4335 'International Tables Vol C Tables 4.2.6.8 and 6.1.1.4'
Fe Fe -1.1336 3.1974 'International Tables Vol C Tables 4.2.6.8 and 6.1.1.4'
I I -0.3257 6.8362 'International Tables Vol C Tables 4.2.6.8 and 6.1.1.4'

loop_
_geom_angle_atom_site_label_1
_geom_angle_atom_site_label_2
_geom_angle_atom_site_label_3
_geom_angle
P1 Fe1 P2 85.80(19)
P1 Fe1 I1B 92.9(3)
P1 Fe1 I1A 92.6(3)
P2 Fe1 I1B 86.33(18)
P2 Fe1 I1A 95.55(19)
P3 Fe1 P1 173.7(2)
P3 Fe1 P2 93.1(2)
P3 Fe1 P4 87.1(2)
P3 Fe1 I1B 93.2(3)
P3 Fe1 I1A 93.7(3)
P4 Fe1 P1 93.8(2)
P4 Fe1 P2 177.2(2)
P4 Fe1 I1B 96.5(2)
P4 Fe1 I1A 87.3(2)
C1 Fe1 P1 89.0(5)
C1 Fe1 P2 89.6(5)
C1 Fe1 P3 84.7(5)
C1 Fe1 P4 87.6(5)
C1 Fe1 I1B 175.3(5)
C1 Fe1 I1A 174.7(5)
P5 Fe2 I2B 90.4(3)
P5 Fe2 I2A 92.1(3)
P6 Fe2 P5 84.2(2)
P6 Fe2 I2B 95.84(16)
P6 Fe2 I2A 87.00(16)
P7 Fe2 P5 177.5(2)
P7 Fe2 P6 94.4(2)
P7 Fe2 P8 85.9(2)
P7 Fe2 I2B 91.8(3)
P7 Fe2 I2A 89.9(3)
P8 Fe2 P5 95.3(2)
P8 Fe2 P6 175.7(2)
P8 Fe2 I2B 88.43(19)
P8 Fe2 I2A 97.3(2)
C10 Fe2 P5 90.5(6)
C10 Fe2 P6 90.7(5)
C10 Fe2 P7 87.4(6)
C10 Fe2 P8 85.0(5)
C10 Fe2 I2B 173.5(5)
C10 Fe2 I2A 176.3(6)
P9 Fe3 I3A 94.3(3)
P9 Fe3 I3B 87.0(3)
P10 Fe3 P9 88.4(2)
P10 Fe3 I3A 95.9(3)
P10 Fe3 I3B 91.7(3)
P11 Fe3 P9 179.6(3)
P11 Fe3 P10 91.9(2)
P11 Fe3 P12 85.7(2)
P11 Fe3 I3A 85.8(3)
P11 Fe3 I3B 93.2(3)
P12 Fe3 P9 94.0(2)
P12 Fe3 P10 176.6(2)
P12 Fe3 I3A 86.3(3)
P12 Fe3 I3B 90.8(3)
C12 Fe3 P9 87.2(4)
C12 Fe3 P10 83.8(5)
C12 Fe3 P11 92.6(5)
C12 Fe3 P12 93.9(5)
C12 Fe3 I3A 178.4(5)
C12 Fe3 I3B 172.8(6)
C13 P1 Fe1 106.0(5)
C13 P1 C17 95.2(5)
C15 P1 Fe1 120.68(19)
C15 P1 C13 99.8(5)
C15 P1 C17 103.4(2)
C17 P1 Fe1 125.5(2)
C14 P2 Fe1 108.3(6)
C14 P2 C19 99.7(7)
C14 P2 C21 105.6(5)
C19 P2 Fe1 118.1(2)
C19 P2 C21 102.4(2)
C21 P2 Fe1 120.3(2)
C23 P3 Fe1 105.7(3)
C23 P3 C27 98.2(2)
C25 P3 Fe1 121.4(2)
C25 P3 C23 108.9(2)
C25 P3 C27 103.4(3)
C27 P3 Fe1 116.7(3)
C24 P4 Fe1 108.0(3)
C24 P4 C31 104.7(2)
C29 P4 Fe1 120.9(2)
C29 P4 C24 101.1(2)
C29 P4 C31 101.1(3)
C31 P4 Fe1 118.7(3)
C33 P5 Fe2 107.8(6)
C35 P5 Fe2 121.5(8)
C35 P5 C33 99.6(10)
C37 P5 Fe2 122.4(3)
C37 P5 C33 97.1(6)
C37 P5 C35 103.4(8)
C34 P6 Fe2 112.9(6)
C34 P6 C39 116.4(7)
C34 P6 C41 86.4(5)
C39 P6 Fe2 117.6(2)
C39 P6 C41 100.4(3)
C41 P6 Fe2 118.6(2)
C43 P7 Fe2 104.6(6)
C43 P7 C45 102.4(7)
C43 P7 C47 120.1(6)
C45 P7 Fe2 113.9(2)
C47 P7 Fe2 122.4(2)
C47 P7 C45 91.2(2)
C44 P8 Fe2 105.4(6)
C49 P8 Fe2 115.3(8)
C49 P8 C44 95.7(9)
C51 P8 Fe2 123.5(3)
C51 P8 C44 120.4(7)
C51 P8 C49 92.4(8)
C53 P9 Fe3 107.2(6)
C55 P9 Fe3 125.9(3)
C55 P9 C53 93.5(6)
C57 P9 Fe3 121.8(3)
C57 P9 C53 92.2(7)
C57 P9 C55 106.2(3)
C54 P10 Fe3 107.7(6)
C59 P10 Fe3 116.6(2)
C59 P10 C54 106.7(5)
C61 P10 Fe3 120.1(2)
C61 P10 C54 101.6(7)
C61 P10 C59 102.4(2)
C63 P11 Fe3 103.1(6)
C65 P11 Fe3 123.0(3)
C65 P11 C63 95.6(6)
C65 P11 C67 107.9(3)
C67 P11 Fe3 120.6(3)
C67 P11 C63 100.0(6)
C64 P12 Fe3 110.9(6)
C69 P12 Fe3 120.1(2)
C69 P12 C64 96.6(7)
C71 P12 Fe3 119.4(3)
C71 P12 C64 102.6(6)
C71 P12 C69 103.7(2)
C2 C1 Fe1 176.0(13)
C1 C2 C3 180(2)
C2 C3 C8 119.9(12)
C4 C3 C2 123.4(14)
C4 C3 C8 116.7(12)
C3 C4 H4 117.7
C3 C4 C5 124.6(15)
C5 C4 H4 117.7
C4 C5 C6 116.7(14)
C4 C5 C9 121.8(13)
C6 C5 C9 121.5(13)
C5 C6 H6 119.3
C5 C6 C7 121.4(15)
C7 C6 H6 119.3
C6 C7 C11 117.3(15)
C8 C7 C6 118.3(14)
C8 C7 C11 124.3(15)
C3 C8 H8 118.9
C7 C8 C3 122.3(14)
C7 C8 H8 118.9
C10 C9 C5 179(2)
C9 C10 Fe2 176.0(17)
C12 C11 C7 174.9(16)
C11 C12 Fe3 174.2(15)
P1 C13 H13A 109.8
P1 C13 H13B 109.8
H13A C13 H13B 108.2
C14 C13 P1 109.4(12)
C14 C13 H13A 109.8
C14 C13 H13B 109.8
P2 C14 H14A 110.6
P2 C14 H14B 110.6
C13 C14 P2 105.9(13)
C13 C14 H14A 110.6
C13 C14 H14B 110.6
H14A C14 H14B 108.7
P1 C15 H15A 106.8
P1 C15 H15B 106.8
H15A C15 H15B 106.7
C16 C15 P1 122.06(12)
C16 C15 H15A 106.8
C16 C15 H15B 106.8
C15 C16 H16A 109.5
C15 C16 H16B 109.5
C15 C16 H16C 109.5
H16A C16 H16B 109.5
H16A C16 H16C 109.5
H16B C16 H16C 109.5
P1 C17 H17A 108.4
P1 C17 H17B 108.4
H17A C17 H17B 107.5
C18 C17 P1 115.4(13)
C18 C17 H17A 108.4
C18 C17 H17B 108.4
C17 C18 H18A 109.5
C17 C18 H18B 109.5
C17 C18 H18C 109.5
H18A C18 H18B 109.5
H18A C18 H18C 109.5
H18B C18 H18C 109.5
P2 C19 H19A 107.6
P2 C19 H19B 107.6
H19A C19 H19B 107.0
C20 C19 P2 118.93(12)
C20 C19 H19A 107.6
C20 C19 H19B 107.6
C19 C20 H20A 109.5
C19 C20 H20B 109.5
C19 C20 H20C 109.5
H20A C20 H20B 109.5
H20A C20 H20C 109.5
H20B C20 H20C 109.5
P2 C21 H21A 110.1
P2 C21 H21B 110.1
H21A C21 H21B 108.4
C22 C21 P2 108.02(12)
C22 C21 H21A 110.1
C22 C21 H21B 110.1
C21 C22 H22A 109.5
C21 C22 H22B 109.5
C21 C22 H22C 109.5
H22A C22 H22B 109.5
H22A C22 H22C 109.5
H22B C22 H22C 109.5
P3 C23 H23A 110.8
P3 C23 H23B 110.8
H23A C23 H23B 108.9
C24 C23 P3 104.78(16)
C24 C23 H23A 110.8
C24 C23 H23B 110.8
P4 C24 H24A 110.3
P4 C24 H24B 110.3
C23 C24 P4 107.12(16)
C23 C24 H24A 110.3
C23 C24 H24B 110.3
H24A C24 H24B 108.5
P3 C25 H25A 108.1
P3 C25 H25B 108.1
H25A C25 H25B 107.3
C26 C25 P3 116.67(14)
C26 C25 H25A 108.1
C26 C25 H25B 108.1
C25 C26 H26A 109.5
C25 C26 H26B 109.5
C25 C26 H26C 109.5
H26A C26 H26B 109.5
H26A C26 H26C 109.5
H26B C26 H26C 109.5
P3 C27 H27A 107.8
P3 C27 H27B 107.8
H27A C27 H27B 107.2
C28 C27 P3 117.9(13)
C28 C27 H27A 107.8
C28 C27 H27B 107.8
C27 C28 H28A 109.5
C27 C28 H28B 109.5
C27 C28 H28C 109.5
H28A C28 H28B 109.5
H28A C28 H28C 109.5
H28B C28 H28C 109.5
P4 C29 H29A 107.5
P4 C29 H29B 107.5
H29A C29 H29B 107.0
C30 C29 P4 119.15(13)
C30 C29 H29A 107.5
C30 C29 H29B 107.5
C29 C30 H30A 109.5
C29 C30 H30B 109.5
C29 C30 H30C 109.5
H30A C30 H30B 109.5
H30A C30 H30C 109.5
H30B C30 H30C 109.5
P4 C31 H31A 106.0
P4 C31 H31B 106.0
H31A C31 H31B 106.3
C32 C31 P4 125.3(12)
C32 C31 H31A 106.0
C32 C31 H31B 106.0
C31 C32 H32A 109.5
C31 C32 H32B 109.5
C31 C32 H32C 109.5
H32A C32 H32B 109.5
H32A C32 H32C 109.5
H32B C32 H32C 109.5
P5 C33 H33A 108.3
P5 C33 H33B 108.3
H33A C33 H33B 107.4
C34 C33 P5 115.9(13)
C34 C33 H33A 108.3
C34 C33 H33B 108.3
P6 C34 H34A 110.3
P6 C34 H34B 110.3
C33 C34 P6 107.2(13)
C33 C34 H34A 110.3
C33 C34 H34B 110.3
H34A C34 H34B 108.5
P5 C35 H35A 106.0
P5 C35 H35B 106.0
H35A C35 H35B 106.3
C36 C35 P5 125(2)
C36 C35 H35A 106.0
C36 C35 H35B 106.0
C35 C36 H36A 109.5
C35 C36 H36B 109.5
C35 C36 H36C 109.5
H36A C36 H36B 109.5
H36A C36 H36C 109.5
H36B C36 H36C 109.5
P5 C37 H37A 102.7
P5 C37 H37B 102.7
H37A C37 H37B 105.0
C38 C37 P5 137.6(13)
C38 C37 H37A 102.7
C38 C37 H37B 102.7
C37 C38 H38A 109.5
C37 C38 H38B 109.5
C37 C38 H38C 109.5
H38A C38 H38B 109.5
H38A C38 H38C 109.5
H38B C38 H38C 109.5
P6 C39 H39A 108.6
P6 C39 H39B 108.6
H39A C39 H39B 107.6
C40 C39 P6 114.69(15)
C40 C39 H39A 108.6
C40 C39 H39B 108.6
C39 C40 H40A 109.5
C39 C40 H40B 109.5
C39 C40 H40C 109.5
H40A C40 H40B 109.5
H40A C40 H40C 109.5
H40B C40 H40C 109.5
P6 C41 H41A 108.4
P6 C41 H41B 108.4
H41A C41 H41B 107.5
C42 C41 P6 115.55(13)
C42 C41 H41A 108.4
C42 C41 H41B 108.4
C41 C42 H42A 109.5
C41 C42 H42B 109.5
C41 C42 H42C 109.5
H42A C42 H42B 109.5
H42A C42 H42C 109.5
H42B C42 H42C 109.5
P7 C43 H43A 108.0
P7 C43 H43B 108.0
H43A C43 H43B 107.2
C44 C43 P7 117.4(14)
C44 C43 H43A 108.0
C44 C43 H43B 108.0
P8 C44 H44A 111.4
P8 C44 H44B 111.4
C43 C44 P8 101.9(13)
C43 C44 H44A 111.4
C43 C44 H44B 111.4
H44A C44 H44B 109.2
P7 C45 H45A 107.6
P7 C45 H45B 107.6
H45A C45 H45B 107.1
C46 C45 P7 118.7(12)
C46 C45 H45A 107.6
C46 C45 H45B 107.6
C45 C46 H46A 109.5
C45 C46 H46B 109.5
C45 C46 H46C 109.5
H46A C46 H46B 109.5
H46A C46 H46C 109.5
H46B C46 H46C 109.5
P7 C47 H47A 108.5
P7 C47 H47B 108.5
H47A C47 H47B 107.5
C48 C47 P7 115.22(13)
C48 C47 H47A 108.5
C48 C47 H47B 108.5
C47 C48 H48A 109.5
C47 C48 H48B 109.5
C47 C48 H48C 109.5
H48A C48 H48B 109.5
H48A C48 H48C 109.5
H48B C48 H48C 109.5
P8 C49 H49A 105.4
P8 C49 H49B 105.4
H49A C49 H49B 106.0
C50 C49 P8 127.7(18)
C50 C49 H49A 105.4
C50 C49 H49B 105.4
C49 C50 H50A 109.5
C49 C50 H50B 109.5
C49 C50 H50C 109.5
H50A C50 H50B 109.5
H50A C50 H50C 109.5
H50B C50 H50C 109.5
P8 C51 H51A 108.3
P8 C51 H51B 108.3
H51A C51 H51B 107.4
C52 C51 P8 116.13(15)
C52 C51 H51A 108.3
C52 C51 H51B 108.3
C51 C52 H52A 109.5
C51 C52 H52B 109.5
C51 C52 H52C 109.5
H52A C52 H52B 109.5
H52A C52 H52C 109.5
H52B C52 H52C 109.5
P9 C53 H53A 109.3
P9 C53 H53B 109.3
H53A C53 H53B 108.0
C54 C53 P9 111.5(11)
C54 C53 H53A 109.3
C54 C53 H53B 109.3
P10 C54 H54A 110.1
P10 C54 H54B 110.1
C53 C54 P10 108.1(10)
C53 C54 H54A 110.1
C53 C54 H54B 110.1
H54A C54 H54B 108.4
P9 C55 H55A 107.1
P9 C55 H55B 107.1
H55A C55 H55B 106.8
C56 C55 P9 120.8(2)
C56 C55 H55A 107.1
C56 C55 H55B 107.1
C55 C56 H56A 109.5
C55 C56 H56B 109.5
C55 C56 H56C 109.5
H56A C56 H56B 109.5
H56A C56 H56C 109.5
H56B C56 H56C 109.5
P9 C57 H57A 106.2
P9 C57 H57B 106.2
H57A C57 H57B 106.4
C58 C57 P9 124.5(12)
C58 C57 H57A 106.2
C58 C57 H57B 106.2
C57 C58 H58A 109.5
C57 C58 H58B 109.5
C57 C58 H58C 109.5
H58A C58 H58B 109.5
H58A C58 H58C 109.5
H58B C58 H58C 109.5
P10 C59 H59A 108.3
P10 C59 H59B 108.3
H59A C59 H59B 107.4
C60 C59 P10 115.9(6)
C60 C59 H59A 108.3
C60 C59 H59B 108.3
C59 C60 H60A 109.5
C59 C60 H60B 109.5
C59 C60 H60C 109.5
H60A C60 H60B 109.5
H60A C60 H60C 109.5
H60B C60 H60C 109.5
P10 C61 H61A 108.6
P10 C61 H61B 108.6
H61A C61 H61B 107.5
C62 C61 P10 114.8(12)
C62 C61 H61A 108.6
C62 C61 H61B 108.6
C61 C62 H62A 109.5
C61 C62 H62B 109.5
C61 C62 H62C 109.5
H62A C62 H62B 109.5
H62A C62 H62C 109.5
H62B C62 H62C 109.5
P11 C63 H63A 107.9
P11 C63 H63B 107.9
H63A C63 H63B 107.2
C64 C63 P11 117.6(13)
C64 C63 H63A 107.9
C64 C63 H63B 107.9
P12 C64 H64A 110.3
P12 C64 H64B 110.3
C63 C64 P12 106.9(13)
C63 C64 H64A 110.3
C63 C64 H64B 110.3
H64A C64 H64B 108.6
P11 C65 H65A 107.7
P11 C65 H65B 107.7
H65A C65 H65B 107.1
C66 C65 P11 118.58(17)
C66 C65 H65A 107.7
C66 C65 H65B 107.7
C65 C66 H66A 109.5
C65 C66 H66B 109.5
C65 C66 H66C 109.5
H66A C66 H66B 109.5
H66A C66 H66C 109.5
H66B C66 H66C 109.5
P11 C67 H67A 103.8
P11 C67 H67B 103.8
H67A C67 H67B 105.4
C68 C67 P11 133.8(12)
C68 C67 H67A 103.8
C68 C67 H67B 103.8
C67 C68 H68A 109.5
C67 C68 H68B 109.5
C67 C68 H68C 109.5
H68A C68 H68B 109.5
H68A C68 H68C 109.5
H68B C68 H68C 109.5
P12 C69 H69A 108.8
P12 C69 H69B 108.8
H69A C69 H69B 107.7
C70 C69 P12 113.9(12)
C70 C69 H69A 108.8
C70 C69 H69B 108.8
C69 C70 H70A 109.5
C69 C70 H70B 109.5
C69 C70 H70C 109.5
H70A C70 H70B 109.5
H70A C70 H70C 109.5
H70B C70 H70C 109.5
P12 C71 H71A 108.8
P12 C71 H71B 108.8
H71A C71 H71B 107.7
C72 C71 P12 113.6(12)
C72 C71 H71A 108.8
C72 C71 H71B 108.8
C71 C72 H72A 109.5
C71 C72 H72B 109.5
C71 C72 H72C 109.5
H72A C72 H72B 109.5
H72A C72 H72C 109.5
H72B C72 H72C 109.5
C74 C73 H73 119.9
C78 C73 H73 119.9
C78 C73 C74 120.2(5)
C73 C74 H74 120.1
C75 C74 C73 119.7(5)
C75 C74 H74 120.1
C74 C75 H75 119.9
C76 C75 C74 120.1(4)
C76 C75 H75 119.9
C75 C76 H76 119.9
C75 C76 C77 120.1(4)
C77 C76 H76 119.9
C76 C77 H77 120.0
C76 C77 C78 119.9(4)
C78 C77 H77 120.0
C73 C78 H78 120.0
C77 C78 C73 120.0(5)
C77 C78 H78 120.0

loop_
_geom_bond_atom_site_label_1
_geom_bond_atom_site_label_2
_geom_bond_distance
Fe1 P1 2.246(5)
Fe1 P2 2.261(5)
Fe1 P3 2.235(5)
Fe1 P4 2.245(5)
Fe1 C1 1.840(16)
Fe1 I1B 2.722(4)
Fe1 I1A 2.717(4)
Fe2 P5 2.255(6)
Fe2 P6 2.250(5)
Fe2 P7 2.234(5)
Fe2 P8 2.240(5)
Fe2 C10 1.903(16)
Fe2 I2B 2.703(4)
Fe2 I2A 2.701(4)
Fe3 P9 2.267(6)
Fe3 P10 2.250(5)
Fe3 P11 2.181(6)
Fe3 P12 2.236(6)
Fe3 C12 1.903(13)
Fe3 I3A 2.736(13)
Fe3 I3B 2.720(12)
P1 C13 1.882(15)
P1 C15 1.817(5)
P1 C17 1.890(4)
P2 C14 1.804(19)
P2 C19 1.840(5)
P2 C21 1.938(5)
P3 C23 1.886(5)
P3 C25 1.782(6)
P3 C27 1.905(5)
P4 C24 1.839(5)
P4 C29 1.794(5)
P4 C31 1.912(6)
P5 C33 1.912(15)
P5 C35 1.79(2)
P5 C37 1.790(5)
P6 C34 1.797(19)
P6 C39 1.849(5)
P6 C41 1.855(5)
P7 C43 1.768(19)
P7 C45 2.017(5)
P7 C47 1.861(5)
P8 C44 1.80(2)
P8 C49 1.785(7)
P8 C51 1.781(6)
P9 C53 1.939(14)
P9 C55 1.790(5)
P9 C57 1.769(5)
P10 C54 1.937(14)
P10 C59 1.920(4)
P10 C61 1.839(4)
P11 C63 2.009(19)
P11 C65 1.853(5)
P11 C67 1.877(6)
P12 C64 1.885(19)
P12 C69 1.882(5)
P12 C71 1.860(4)
C1 C2 1.25(2)
C2 C3 1.42(2)
C3 C4 1.35(2)
C3 C8 1.440(19)
C4 H4 0.9300
C4 C5 1.39(2)
C5 C6 1.407(19)
C5 C9 1.45(2)
C6 H6 0.9300
C6 C7 1.42(2)
C7 C8 1.35(2)
C7 C11 1.439(19)
C8 H8 0.9300
C9 C10 1.19(2)
C11 C12 1.205(19)
C13 H13A 0.9700
C13 H13B 0.9700
C13 C14 1.514(9)
C14 H14A 0.9700
C14 H14B 0.9700
C15 H15A 0.9700
C15 H15B 0.9700
C15 C16 1.60158(4)
C16 H16A 0.9600
C16 H16B 0.9600
C16 H16C 0.9600
C17 H17A 0.9700
C17 H17B 0.9700
C17 C18 1.499(10)
C18 H18A 0.9600
C18 H18B 0.9600
C18 H18C 0.9600
C19 H19A 0.9700
C19 H19B 0.9700
C19 C20 1.56449(6)
C20 H20A 0.9600
C20 H20B 0.9600
C20 H20C 0.9600
C21 H21A 0.9700
C21 H21B 0.9700
C21 C22 1.56627(6)
C22 H22A 0.9600
C22 H22B 0.9600
C22 H22C 0.9600
C23 H23A 0.9700
C23 H23B 0.9700
C23 C24 1.58166(5)
C24 H24A 0.9700
C24 H24B 0.9700
C25 H25A 0.9700
C25 H25B 0.9700
C25 C26 1.46592(7)
C26 H26A 0.9600
C26 H26B 0.9600
C26 H26C 0.9600
C27 H27A 0.9700
C27 H27B 0.9700
C27 C28 1.516(10)
C28 H28A 0.9600
C28 H28B 0.9600
C28 H28C 0.9600
C29 H29A 0.9700
C29 H29B 0.9700
C29 C30 1.51446(5)
C30 H30A 0.9600
C30 H30B 0.9600
C30 H30C 0.9600
C31 H31A 0.9700
C31 H31B 0.9700
C31 C32 1.509(10)
C32 H32A 0.9600
C32 H32B 0.9600
C32 H32C 0.9600
C33 H33A 0.9700
C33 H33B 0.9700
C33 C34 1.498(9)
C34 H34A 0.9700
C34 H34B 0.9700
C35 H35A 0.9700
C35 H35B 0.9700
C35 C36 1.42(3)
C36 H36A 0.9600
C36 H36B 0.9600
C36 H36C 0.9600
C37 H37A 0.9700
C37 H37B 0.9700
C37 C38 1.499(9)
C38 H38A 0.9600
C38 H38B 0.9600
C38 H38C 0.9600
C39 H39A 0.9700
C39 H39B 0.9700
C39 C40 1.47298(4)
C40 H40A 0.9600
C40 H40B 0.9600
C40 H40C 0.9600
C41 H41A 0.9700
C41 H41B 0.9700
C41 C42 1.53852(7)
C42 H42A 0.9600
C42 H42B 0.9600
C42 H42C 0.9600
C43 H43A 0.9700
C43 H43B 0.9700
C43 C44 1.519(9)
C44 H44A 0.9700
C44 H44B 0.9700
C45 H45A 0.9700
C45 H45B 0.9700
C45 C46 1.501(10)
C46 H46A 0.9600
C46 H46B 0.9600
C46 H46C 0.9600
C47 H47A 0.9700
C47 H47B 0.9700
C47 C48 1.56245(7)
C48 H48A 0.9600
C48 H48B 0.9600
C48 H48C 0.9600
C49 H49A 0.9700
C49 H49B 0.9700
C49 C50 1.503(10)
C50 H50A 0.9600
C50 H50B 0.9600
C50 H50C 0.9600
C51 H51A 0.9700
C51 H51B 0.9700
C51 C52 1.51147(6)
C52 H52A 0.9600
C52 H52B 0.9600
C52 H52C 0.9600
C53 H53A 0.9700
C53 H53B 0.9700
C53 C54 1.521(9)
C54 H54A 0.9700
C54 H54B 0.9700
C55 H55A 0.9700
C55 H55B 0.9700
C55 C56 1.57695(6)
C56 H56A 0.9600
C56 H56B 0.9600
C56 H56C 0.9600
C57 H57A 0.9700
C57 H57B 0.9700
C57 C58 1.495(10)
C58 H58A 0.9600
C58 H58B 0.9600
C58 H58C 0.9600
C59 H59A 0.9700
C59 H59B 0.9700
C59 C60 1.533(10)
C60 H60A 0.9600
C60 H60B 0.9600
C60 H60C 0.9600
C61 H61A 0.9700
C61 H61B 0.9700
C61 C62 1.527(10)
C62 H62A 0.9600
C62 H62B 0.9600
C62 H62C 0.9600
C63 H63A 0.9700
C63 H63B 0.9700
C63 C64 1.525(10)
C64 H64A 0.9700
C64 H64B 0.9700
C65 H65A 0.9700
C65 H65B 0.9700
C65 C66 1.54986(4)
C66 H66A 0.9600
C66 H66B 0.9600
C66 H66C 0.9600
C67 H67A 0.9700
C67 H67B 0.9700
C67 C68 1.507(10)
C68 H68A 0.9600
C68 H68B 0.9600
C68 H68C 0.9600
C69 H69A 0.9700
C69 H69B 0.9700
C69 C70 1.511(10)
C70 H70A 0.9600
C70 H70B 0.9600
C70 H70C 0.9600
C71 H71A 0.9700
C71 H71B 0.9700
C71 C72 1.528(10)
C72 H72A 0.9600
C72 H72B 0.9600
C72 H72C 0.9600
C73 H73 0.9300
C73 C74 1.388(5)
C73 C78 1.387(5)
C74 H74 0.9300
C74 C75 1.388(4)
C75 H75 0.9300
C75 C76 1.386(4)
C76 H76 0.9300
C76 C77 1.386(4)
C77 H77 0.9300
C77 C78 1.386(4)
C78 H78 0.9300
